data_4066111
loop_
_publ_author_name
'Patel, Upali'
'Sharma, Sagar'
'Singh, Harkesh B.'
'Dey, Sandip'
'Jain, Vimal K.'
'Wolmersh\"auser, Gotthelf'
'Butcher, Ray J.'

_publ_section_title
;
 Intermetallic Bonds in Metallophilic Mercuraazametallamacrocycles of
 Synthetic Design
;
_journal_issue 19
_journal_name_full Organometallics
_journal_page_first 4265
_journal_paper_doi 10.1021/om100297v
_journal_volume 29
_journal_year 2010
_chemical_formula_moiety 'C32 H28 Ag Hg2 N4, Cl O4'
_chemical_formula_sum 'C32 H28 Ag Cl Hg2 N4 O4'
_chemical_formula_weight 1077.08
_chemical_name_systematic
; 
 ? 
;
_space_group_IT_number 14
_symmetry_cell_setting monoclinic
_symmetry_space_group_name_Hall '-P 2ybc'
_symmetry_space_group_name_H-M 'P 1 21/c 1'
_atom_sites_solution_hydrogens geom
_atom_sites_solution_primary direct
_atom_sites_solution_secondary difmap
_audit_creation_method SHELXL-97
_cell_angle_alpha 90.00
_cell_angle_beta 90.001(2)
_cell_angle_gamma 90.00
_cell_formula_units_Z 4
_cell_length_a 14.9546(16)
_cell_length_b 10.5319(11)
_cell_length_c 19.534(2)
_cell_measurement_reflns_used 9909
_cell_measurement_temperature 100(2)
_cell_measurement_theta_max 28.22
_cell_measurement_theta_min 2.37
_cell_volume 3076.6(6)
_computing_cell_refinement 'Bruker SMART'
_computing_data_collection 'Bruker SMART'
_computing_data_reduction 'Bruker SAINT'
_computing_molecular_graphics 'Bruker SHELXTL'
_computing_publication_material 'Bruker SHELXTL'
_computing_structure_refinement 'SHELXL-97 (Sheldrick, 1997)'
_computing_structure_solution 'SHELXS-97 (Sheldrick, 1990)'
_diffrn_ambient_temperature 100(2)
_diffrn_measured_fraction_theta_full 0.999
_diffrn_measured_fraction_theta_max 0.979
_diffrn_measurement_device_type 'Bruker Apex CCD area detector'
_diffrn_measurement_method '\w scans'
_diffrn_radiation_monochromator graphite
_diffrn_radiation_source 'fine-focus sealed tube'
_diffrn_radiation_type MoK\a
_diffrn_radiation_wavelength 0.71073
_diffrn_reflns_av_R_equivalents 0.0620
_diffrn_reflns_av_sigmaI/netI 0.0682
_diffrn_reflns_limit_h_max 19
_diffrn_reflns_limit_h_min -19
_diffrn_reflns_limit_k_max 13
_diffrn_reflns_limit_k_min -12
_diffrn_reflns_limit_l_max 24
_diffrn_reflns_limit_l_min -25
_diffrn_reflns_number 23361
_diffrn_reflns_theta_full 25.00
_diffrn_reflns_theta_max 28.27
_diffrn_reflns_theta_min 1.36
_exptl_absorpt_coefficient_mu 10.718
_exptl_absorpt_correction_T_max 1.0000
_exptl_absorpt_correction_T_min 0.2262
_exptl_absorpt_correction_type multi-scan
_exptl_absorpt_process_details 'Sadabs (Sheldrick, 1996)'
_exptl_crystal_colour colorless
_exptl_crystal_density_diffrn 2.325
_exptl_crystal_density_method 'not measured'
_exptl_crystal_description chunk
_exptl_crystal_F_000 2016
_exptl_crystal_size_max 0.70
_exptl_crystal_size_mid 0.65
_exptl_crystal_size_min 0.35
_refine_diff_density_max 2.973
_refine_diff_density_min -2.633
_refine_diff_density_rms 0.272
_refine_ls_extinction_method none
_refine_ls_goodness_of_fit_ref 1.029
_refine_ls_hydrogen_treatment constr
_refine_ls_matrix_type full
_refine_ls_number_parameters 397
_refine_ls_number_reflns 7461
_refine_ls_number_restraints 0
_refine_ls_restrained_S_all 1.029
_refine_ls_R_factor_all 0.0563
_refine_ls_R_factor_gt 0.0428
_refine_ls_shift/su_max 0.001
_refine_ls_shift/su_mean 0.000
_refine_ls_structure_factor_coef Fsqd
_refine_ls_weighting_details 'calc w=1/[\s^2^(Fo^2^)+(0.0479P)^2^+17.8923P] where P=(Fo^2^+2Fc^2^)/3'
_refine_ls_weighting_scheme calc
_refine_ls_wR_factor_gt 0.1035
_refine_ls_wR_factor_ref 0.1089
_reflns_number_gt 6167
_reflns_number_total 7461
_reflns_threshold_expression I>2\s(I)
_cod_data_source_file om100297v_si_002.cif
_cod_data_source_block 17
_cod_depositor_comments
;
The following automatic conversions were performed:

'_symmetry_cell_setting' value 'Monoclinic' changed to 'monoclinic'
according to /home/saulius/struct/CIF-dictionaries/cif_core.dic
dictionary named 'cif_core.dic' version 2.4.1 from 2010-06-29.

Automatic conversion script
Id: cif_fix_values 1715 2011-07-08 13:25:40Z adriana 
;
_cod_original_cell_volume 3076.5(6)
_cod_original_sg_symbol_H-M 'P 21/c'
_cod_database_code 4066111

loop_
_symmetry_equiv_pos_as_xyz
'x, y, z'
'-x, y+1/2, -z+1/2'
'-x, -y, -z'
'x, -y-1/2, z-1/2'

loop_
_atom_site_label
_atom_site_type_symbol
_atom_site_fract_x
_atom_site_fract_y
_atom_site_fract_z
_atom_site_U_iso_or_equiv
_atom_site_adp_type
_atom_site_occupancy
_atom_site_symmetry_multiplicity
_atom_site_calc_flag
_atom_site_refinement_flags
Hg1 Hg 0.906721(18) 0.62635(3) 0.627963(14) 0.01609(8) Uani 1 1 d .
Hg2 Hg 0.586237(18) 0.77970(3) 0.484615(14) 0.01606(8) Uani 1 1 d .
Ag Ag 0.75240(4) 0.73294(6) 0.56172(3) 0.02050(14) Uani 1 1 d .
Cl Cl 0.73780(18) 0.0850(3) 0.30262(13) 0.0544(8) Uani 1 1 d .
O1 O 0.7803(5) 0.1660(6) 0.3520(3) 0.0431(17) Uani 1 1 d .
O2 O 0.7975(4) 0.0234(8) 0.2610(4) 0.057(2) Uani 1 1 d .
O3 O 0.6569(6) 0.1236(8) 0.2800(6) 0.081(3) Uani 1 1 d .
O4 O 0.7021(7) -0.0371(10) 0.3436(5) 0.078(3) Uani 1 1 d .
N1A N 0.7185(4) 0.7115(6) 0.6719(3) 0.0173(13) Uani 1 1 d .
N2A N 0.6387(4) 0.5587(6) 0.5633(3) 0.0219(14) Uani 1 1 d .
N1B N 0.8502(4) 0.6610(6) 0.4738(3) 0.0168(13) Uani 1 1 d .
N2B N 0.7721(4) 0.9045(6) 0.4956(3) 0.0218(14) Uani 1 1 d .
C1A C 0.9116(5) 0.7978(7) 0.6810(4) 0.0160(14) Uani 1 1 d .
C2A C 0.9881(6) 0.8755(8) 0.6811(4) 0.0244(17) Uani 1 1 d .
H2AA H 1.0400 0.8486 0.6572 0.029 Uiso 1 1 calc R
C3A C 0.9891(6) 0.9920(7) 0.7162(4) 0.0218(16) Uani 1 1 d .
H3AA H 1.0411 1.0437 0.7152 0.026 Uiso 1 1 calc R
C4A C 0.9149(6) 1.0311(8) 0.7518(4) 0.0243(17) Uani 1 1 d .
H4AA H 0.9146 1.1116 0.7738 0.029 Uiso 1 1 calc R
C5A C 0.8411(5) 0.9532(8) 0.7556(4) 0.0220(16) Uani 1 1 d .
H5AA H 0.7916 0.9774 0.7832 0.026 Uiso 1 1 calc R
C6A C 0.8384(5) 0.8403(7) 0.7198(4) 0.0182(15) Uani 1 1 d .
C7A C 0.7545(5) 0.7658(7) 0.7228(4) 0.0198(16) Uani 1 1 d .
H7AA H 0.7257 0.7580 0.7659 0.024 Uiso 1 1 calc R
C8A C 0.6361(5) 0.6385(7) 0.6808(4) 0.0238(17) Uani 1 1 d .
H8AA H 0.5839 0.6911 0.6678 0.029 Uiso 1 1 calc R
H8AB H 0.6293 0.6139 0.7295 0.029 Uiso 1 1 calc R
C9A C 0.6397(5) 0.5213(7) 0.6367(4) 0.0228(16) Uani 1 1 d .
H9AA H 0.6948 0.4727 0.6468 0.027 Uiso 1 1 calc R
H9AB H 0.5876 0.4663 0.6467 0.027 Uiso 1 1 calc R
C10A C 0.6201(5) 0.4761(7) 0.5200(4) 0.0215(16) Uani 1 1 d .
H10A H 0.6108 0.3917 0.5358 0.026 Uiso 1 1 calc R
C11A C 0.6115(5) 0.4999(7) 0.4464(4) 0.0218(16) Uani 1 1 d .
C12A C 0.6178(6) 0.3974(8) 0.4013(5) 0.0273(18) Uani 1 1 d .
H12A H 0.6258 0.3145 0.4195 0.033 Uiso 1 1 calc R
C13A C 0.6127(6) 0.4124(9) 0.3308(5) 0.032(2) Uani 1 1 d .
H13A H 0.6192 0.3416 0.3012 0.039 Uiso 1 1 calc R
C14A C 0.5979(5) 0.5337(8) 0.3045(4) 0.0251(17) Uani 1 1 d .
H14A H 0.5936 0.5459 0.2564 0.030 Uiso 1 1 calc R
C15A C 0.5894(5) 0.6360(8) 0.3482(4) 0.0229(17) Uani 1 1 d .
H15A H 0.5796 0.7177 0.3291 0.027 Uiso 1 1 calc R
C16A C 0.5948(5) 0.6244(7) 0.4209(4) 0.0210(16) Uani 1 1 d .
C1B C 0.9015(5) 0.4540(7) 0.5769(4) 0.0156(14) Uani 1 1 d .
C2B C 0.9093(5) 0.3397(7) 0.6140(4) 0.0198(16) Uani 1 1 d .
H2BA H 0.9116 0.3426 0.6626 0.024 Uiso 1 1 calc R
C3B C 0.9137(5) 0.2244(7) 0.5816(5) 0.0253(18) Uani 1 1 d .
H3BA H 0.9197 0.1492 0.6080 0.030 Uiso 1 1 calc R
C4B C 0.9095(5) 0.2160(7) 0.5105(4) 0.0215(16) Uani 1 1 d .
H4BA H 0.9151 0.1362 0.4882 0.026 Uiso 1 1 calc R
C5B C 0.8971(5) 0.3252(7) 0.4732(4) 0.0198(16) Uani 1 1 d .
H5BA H 0.8918 0.3200 0.4248 0.024 Uiso 1 1 calc R
C6B C 0.8921(5) 0.4435(7) 0.5050(4) 0.0168(15) Uani 1 1 d .
C7B C 0.8800(5) 0.5528(7) 0.4572(4) 0.0197(16) Uani 1 1 d .
H7BA H 0.8961 0.5402 0.4107 0.024 Uiso 1 1 calc R
C8B C 0.8428(6) 0.7548(7) 0.4183(4) 0.0209(16) Uani 1 1 d .
H8BA H 0.7851 0.7440 0.3942 0.025 Uiso 1 1 calc R
H8BB H 0.8916 0.7420 0.3848 0.025 Uiso 1 1 calc R
C9B C 0.8486(5) 0.8895(7) 0.4487(4) 0.0248(17) Uani 1 1 d .
H9BA H 0.9056 0.9004 0.4739 0.030 Uiso 1 1 calc R
H9BB H 0.8459 0.9539 0.4118 0.030 Uiso 1 1 calc R
C10B C 0.7314(5) 1.0107(7) 0.4986(4) 0.0184(15) Uani 1 1 d .
H10B H 0.7503 1.0795 0.4706 0.022 Uiso 1 1 calc R
C11B C 0.6549(5) 1.0264(7) 0.5456(4) 0.0194(15) Uani 1 1 d .
C12B C 0.6553(5) 1.1328(7) 0.5888(4) 0.0216(16) Uani 1 1 d .
H12B H 0.7009 1.1950 0.5844 0.026 Uiso 1 1 calc R
C13B C 0.5892(5) 1.1470(7) 0.6379(4) 0.0220(16) Uani 1 1 d .
H13B H 0.5899 1.2183 0.6678 0.026 Uiso 1 1 calc R
C14B C 0.5227(5) 1.0579(7) 0.6432(4) 0.0202(16) Uani 1 1 d .
H14B H 0.4779 1.0668 0.6773 0.024 Uiso 1 1 calc R
C15B C 0.5205(5) 0.9549(7) 0.5992(4) 0.0182(15) Uani 1 1 d .
H15B H 0.4729 0.8956 0.6029 0.022 Uiso 1 1 calc R
C16B C 0.5866(5) 0.9357(7) 0.5495(4) 0.0170(15) Uani 1 1 d .

loop_
_atom_site_aniso_label
_atom_site_aniso_U_11
_atom_site_aniso_U_22
_atom_site_aniso_U_33
_atom_site_aniso_U_23
_atom_site_aniso_U_13
_atom_site_aniso_U_12
Hg1 0.00871(14) 0.01896(15) 0.02060(14) -0.00228(10) -0.00031(11) 0.00214(10)
Hg2 0.00811(14) 0.01841(15) 0.02166(14) -0.00371(10) 0.00029(11) 0.00202(10)
Ag 0.0084(3) 0.0309(3) 0.0222(3) 0.0074(2) 0.0032(2) 0.0012(2)
Cl 0.0370(14) 0.089(2) 0.0369(12) -0.0301(13) -0.0165(11) 0.0412(15)
O1 0.056(5) 0.034(4) 0.039(4) -0.003(3) -0.005(4) 0.006(3)
O2 0.019(3) 0.073(5) 0.080(6) -0.044(5) 0.006(4) 0.002(4)
O3 0.035(5) 0.062(6) 0.145(10) -0.058(6) -0.013(6) 0.012(4)
O4 0.084(7) 0.090(7) 0.060(5) 0.011(5) -0.002(5) -0.030(6)
N1A 0.009(3) 0.018(3) 0.026(3) -0.002(2) 0.005(3) -0.003(2)
N2A 0.014(3) 0.025(3) 0.026(3) 0.003(3) 0.004(3) 0.000(3)
N1B 0.010(3) 0.021(3) 0.020(3) 0.004(2) -0.003(3) -0.002(2)
N2B 0.014(3) 0.022(3) 0.029(3) -0.002(3) 0.004(3) 0.003(3)
C1A 0.010(3) 0.021(4) 0.018(3) 0.001(3) -0.003(3) 0.002(3)
C2A 0.018(4) 0.032(4) 0.023(4) 0.003(3) -0.003(3) 0.003(3)
C3A 0.021(4) 0.023(4) 0.022(4) 0.002(3) -0.003(3) -0.004(3)
C4A 0.023(4) 0.022(4) 0.027(4) -0.007(3) -0.006(3) 0.004(3)
C5A 0.016(4) 0.031(4) 0.019(3) -0.006(3) 0.001(3) 0.000(3)
C6A 0.016(4) 0.024(4) 0.015(3) 0.003(3) -0.002(3) -0.003(3)
C7A 0.013(4) 0.027(4) 0.019(3) -0.002(3) 0.008(3) 0.001(3)
C8A 0.013(4) 0.026(4) 0.033(4) 0.003(3) 0.010(3) -0.001(3)
C9A 0.016(4) 0.023(4) 0.029(4) 0.004(3) 0.002(3) -0.008(3)
C10A 0.010(4) 0.021(4) 0.033(4) -0.001(3) 0.000(3) -0.002(3)
C11A 0.007(3) 0.024(4) 0.034(4) -0.003(3) 0.001(3) -0.001(3)
C12A 0.022(4) 0.021(4) 0.039(5) -0.008(3) 0.000(4) 0.002(3)
C13A 0.017(4) 0.036(5) 0.043(5) -0.017(4) 0.001(4) 0.001(4)
C14A 0.017(4) 0.030(4) 0.028(4) -0.004(3) 0.001(3) 0.001(3)
C15A 0.010(4) 0.028(4) 0.031(4) -0.008(3) 0.002(3) 0.001(3)
C16A 0.009(4) 0.021(4) 0.033(4) -0.003(3) 0.000(3) 0.004(3)
C1B 0.005(3) 0.020(4) 0.022(3) -0.002(3) 0.000(3) -0.001(3)
C2B 0.007(3) 0.024(4) 0.029(4) 0.006(3) -0.002(3) 0.002(3)
C3B 0.016(4) 0.019(4) 0.041(5) 0.009(3) 0.005(4) 0.003(3)
C4B 0.013(4) 0.017(4) 0.035(4) -0.003(3) 0.000(3) 0.001(3)
C5B 0.015(4) 0.021(4) 0.024(4) -0.005(3) 0.004(3) -0.004(3)
C6B 0.009(3) 0.018(4) 0.023(3) 0.003(3) 0.001(3) 0.000(3)
C7B 0.010(3) 0.029(4) 0.020(3) -0.007(3) 0.006(3) -0.004(3)
C8B 0.024(4) 0.020(4) 0.018(3) 0.005(3) 0.007(3) 0.006(3)
C9B 0.016(4) 0.026(4) 0.033(4) 0.003(3) 0.008(4) 0.005(3)
C10B 0.008(3) 0.020(4) 0.027(4) 0.000(3) 0.002(3) -0.003(3)
C11B 0.007(3) 0.021(4) 0.030(4) -0.001(3) -0.001(3) 0.007(3)
C12B 0.007(3) 0.021(4) 0.037(4) 0.001(3) -0.001(3) 0.002(3)
C13B 0.017(4) 0.020(4) 0.029(4) -0.005(3) 0.000(3) 0.009(3)
C14B 0.016(4) 0.024(4) 0.021(3) -0.001(3) -0.001(3) 0.008(3)
C15B 0.005(3) 0.021(4) 0.029(4) 0.003(3) -0.003(3) -0.002(3)
C16B 0.011(3) 0.018(3) 0.023(3) 0.000(3) -0.001(3) 0.004(3)

loop_
_atom_type_symbol
_atom_type_description
_atom_type_scat_dispersion_real
_atom_type_scat_dispersion_imag
_atom_type_scat_source
C C 0.0033 0.0016 'International Tables Vol C Tables 4.2.6.8 and 6.1.1.4'
H H 0.0000 0.0000 'International Tables Vol C Tables 4.2.6.8 and 6.1.1.4'
N N 0.0061 0.0033 'International Tables Vol C Tables 4.2.6.8 and 6.1.1.4'
O O 0.0106 0.0060 'International Tables Vol C Tables 4.2.6.8 and 6.1.1.4'
Cl Cl 0.1484 0.1585 'International Tables Vol C Tables 4.2.6.8 and 6.1.1.4'
Hg Hg -2.3894 9.2266 'International Tables Vol C Tables 4.2.6.8 and 6.1.1.4'
Ag Ag -0.8971 1.1015 'International Tables Vol C Tables 4.2.6.8 and 6.1.1.4'

loop_
_geom_angle_atom_site_label_1
_geom_angle_atom_site_label_2
_geom_angle_atom_site_label_3
_geom_angle
C1B Hg1 C1A 178.9(3)
C1B Hg1 Ag 95.5(2)
C1A Hg1 Ag 85.0(2)
C16A Hg2 C16B 176.3(3)
C16A Hg2 Ag 97.1(2)
C16B Hg2 Ag 79.5(2)
N1A Ag N2B 132.1(2)
N1A Ag N1B 143.8(2)
N2B Ag N1B 76.1(2)
N1A Ag N2A 76.0(2)
N2B Ag N2A 133.5(2)
N1B Ag N2A 101.1(2)
N1A Ag Hg1 72.99(16)
N2B Ag Hg1 117.98(17)
N1B Ag Hg1 72.97(15)
N2A Ag Hg1 104.69(15)
N1A Ag Hg2 108.63(17)
N2B Ag Hg2 71.41(18)
N1B Ag Hg2 101.69(15)
N2A Ag Hg2 63.64(15)
Hg1 Ag Hg2 166.50(3)
O3 Cl O2 122.1(6)
O3 Cl O1 116.0(5)
O2 Cl O1 113.0(5)
O3 Cl O4 96.1(7)
O2 Cl O4 97.7(6)
O1 Cl O4 106.7(5)
C7A N1A C8A 120.0(6)
C7A N1A Ag 128.1(5)
C8A N1A Ag 111.2(5)
C10A N2A C9A 118.2(7)
C10A N2A Ag 131.0(5)
C9A N2A Ag 101.6(5)
C7B N1B C8B 116.3(6)
C7B N1B Ag 133.4(5)
C8B N1B Ag 105.7(4)
C10B N2B C9B 119.5(6)
C10B N2B Ag 128.2(5)
C9B N2B Ag 111.9(5)
C6A C1A C2A 116.6(7)
C6A C1A Hg1 121.2(5)
C2A C1A Hg1 122.3(5)
C3A C2A C1A 121.2(7)
C3A C2A H2AA 119.4
C1A C2A H2AA 119.4
C4A C3A C2A 120.0(8)
C4A C3A H3AA 120.0
C2A C3A H3AA 120.0
C3A C4A C5A 119.8(7)
C3A C4A H4AA 120.1
C5A C4A H4AA 120.1
C4A C5A C6A 120.6(7)
C4A C5A H5AA 119.7
C6A C5A H5AA 119.7
C5A C6A C1A 121.7(7)
C5A C6A C7A 117.5(7)
C1A C6A C7A 120.8(7)
N1A C7A C6A 124.5(6)
N1A C7A H7AA 117.7
C6A C7A H7AA 117.7
N1A C8A C9A 109.4(6)
N1A C8A H8AA 109.8
C9A C8A H8AA 109.8
N1A C8A H8AB 109.8
C9A C8A H8AB 109.8
H8AA C8A H8AB 108.3
N2A C9A C8A 109.5(6)
N2A C9A H9AA 109.8
C8A C9A H9AA 109.8
N2A C9A H9AB 109.8
C8A C9A H9AB 109.8
H9AA C9A H9AB 108.2
N2A C10A C11A 124.5(7)
N2A C10A H10A 117.7
C11A C10A H10A 117.7
C12A C11A C16A 120.2(8)
C12A C11A C10A 118.7(7)
C16A C11A C10A 121.0(7)
C13A C12A C11A 122.3(8)
C13A C12A H12A 118.9
C11A C12A H12A 118.9
C12A C13A C14A 118.7(8)
C12A C13A H13A 120.7
C14A C13A H13A 120.7
C15A C14A C13A 120.0(8)
C15A C14A H14A 120.0
C13A C14A H14A 120.0
C14A C15A C16A 123.0(8)
C14A C15A H15A 118.5
C16A C15A H15A 118.5
C11A C16A C15A 115.8(7)
C11A C16A Hg2 122.1(6)
C15A C16A Hg2 122.0(6)
C2B C1B C6B 116.8(7)
C2B C1B Hg1 119.8(5)
C6B C1B Hg1 123.4(5)
C3B C2B C1B 121.5(7)
C3B C2B H2BA 119.2
C1B C2B H2BA 119.2
C2B C3B C4B 121.0(7)
C2B C3B H3BA 119.5
C4B C3B H3BA 119.5
C5B C4B C3B 118.8(7)
C5B C4B H4BA 120.6
C3B C4B H4BA 120.6
C4B C5B C6B 121.3(7)
C4B C5B H5BA 119.4
C6B C5B H5BA 119.4
C5B C6B C1B 120.5(7)
C5B C6B C7B 114.7(7)
C1B C6B C7B 124.8(6)
N1B C7B C6B 125.3(6)
N1B C7B H7BA 117.3
C6B C7B H7BA 117.3
N1B C8B C9B 109.3(6)
N1B C8B H8BA 109.8
C9B C8B H8BA 109.8
N1B C8B H8BB 109.8
C9B C8B H8BB 109.8
H8BA C8B H8BB 108.3
N2B C9B C8B 107.1(6)
N2B C9B H9BA 110.3
C8B C9B H9BA 110.3
N2B C9B H9BB 110.3
C8B C9B H9BB 110.3
H9BA C9B H9BB 108.5
N2B C10B C11B 119.8(7)
N2B C10B H10B 120.1
C11B C10B H10B 120.1
C16B C11B C12B 121.1(7)
C16B C11B C10B 121.5(7)
C12B C11B C10B 117.4(7)
C13B C12B C11B 120.0(7)
C13B C12B H12B 120.0
C11B C12B H12B 120.0
C14B C13B C12B 119.7(7)
C14B C13B H13B 120.1
C12B C13B H13B 120.1
C13B C14B C15B 120.4(7)
C13B C14B H14B 119.8
C15B C14B H14B 119.8
C14B C15B C16B 121.8(7)
C14B C15B H15B 119.1
C16B C15B H15B 119.1
C15B C16B C11B 117.0(7)
C15B C16B Hg2 122.4(5)
C11B C16B Hg2 120.6(5)

loop_
_geom_bond_atom_site_label_1
_geom_bond_atom_site_label_2
_geom_bond_distance
Hg1 C1B 2.072(7)
Hg1 C1A 2.083(7)
Hg1 Ag 2.8741(7)
Hg2 C16A 2.059(8)
Hg2 C16B 2.076(7)
Hg2 Ag 2.9472(7)
Ag N1A 2.222(6)
Ag N2B 2.241(7)
Ag N1B 2.380(6)
Ag N2A 2.502(7)
Cl O3 1.350(9)
Cl O2 1.370(7)
Cl O1 1.436(7)
Cl O4 1.606(10)
N1A C7A 1.267(10)
N1A C8A 1.463(9)
N2A C10A 1.246(10)
N2A C9A 1.485(10)
N1B C7B 1.265(10)
N1B C8B 1.471(9)
N2B C10B 1.274(10)
N2B C9B 1.475(9)
C1A C6A 1.405(10)
C1A C2A 1.407(11)
C2A C3A 1.405(11)
C2A H2AA 0.9500
C3A C4A 1.373(11)
C3A H3AA 0.9500
C4A C5A 1.378(11)
C4A H4AA 0.9500
C5A C6A 1.381(11)
C5A H5AA 0.9500
C6A C7A 1.481(11)
C7A H7AA 0.9500
C8A C9A 1.507(11)
C8A H8AA 0.9900
C8A H8AB 0.9900
C9A H9AA 0.9900
C9A H9AB 0.9900
C10A C11A 1.465(11)
C10A H10A 0.9500
C11A C12A 1.397(11)
C11A C16A 1.424(11)
C12A C13A 1.387(13)
C12A H12A 0.9500
C13A C14A 1.395(13)
C13A H13A 0.9500
C14A C15A 1.381(11)
C14A H14A 0.9500
C15A C16A 1.428(11)
C15A H15A 0.9500
C1B C2B 1.410(10)
C1B C6B 1.417(10)
C2B C3B 1.371(11)
C2B H2BA 0.9500
C3B C4B 1.393(12)
C3B H3BA 0.9500
C4B C5B 1.375(11)
C4B H4BA 0.9500
C5B C6B 1.393(10)
C5B H5BA 0.9500
C6B C7B 1.493(10)
C7B H7BA 0.9500
C8B C9B 1.541(11)
C8B H8BA 0.9900
C8B H8BB 0.9900
C9B H9BA 0.9900
C9B H9BB 0.9900
C10B C11B 1.477(10)
C10B H10B 0.9500
C11B C16B 1.401(11)
C11B C12B 1.401(11)
C12B C13B 1.387(10)
C12B H12B 0.9500
C13B C14B 1.371(11)
C13B H13B 0.9500
C14B C15B 1.384(10)
C14B H14B 0.9500
C15B C16B 1.400(10)
C15B H15B 0.9500

loop_
_geom_hbond_atom_site_label_D
_geom_hbond_atom_site_label_H
_geom_hbond_atom_site_label_A
_geom_hbond_distance_DH
_geom_hbond_distance_HA
_geom_hbond_distance_DA
_geom_hbond_angle_DHA
_geom_hbond_site_symmetry_A
C3A H3AA O2 0.95 2.56 3.227(11) 127.6 3_766
C13A H13A O3 0.95 2.40 3.268(12) 151.7 .
C9B H9BB O4 0.99 2.53 3.100(14) 116.4 1_565
C10B H10B O1 0.95 2.53 3.378(10) 148.6 1_565

loop_
_geom_torsion_atom_site_label_1
_geom_torsion_atom_site_label_2
_geom_torsion_atom_site_label_3
_geom_torsion_atom_site_label_4
_geom_torsion
C1B Hg1 Ag N1A 114.6(2)
C1A Hg1 Ag N1A -64.5(3)
C1B Hg1 Ag N2B -116.3(3)
C1A Hg1 Ag N2B 64.7(3)
C1B Hg1 Ag N1B -52.8(2)
C1A Hg1 Ag N1B 128.1(2)
C1B Hg1 Ag N2A 44.6(2)
C1A Hg1 Ag N2A -134.5(2)
C1B Hg1 Ag Hg2 15.6(2)
C1A Hg1 Ag Hg2 -163.5(2)
C16A Hg2 Ag N1A -120.6(3)
C16B Hg2 Ag N1A 61.0(3)
C16A Hg2 Ag N2B 110.1(3)
C16B Hg2 Ag N2B -68.3(3)
C16A Hg2 Ag N1B 39.3(3)
C16B Hg2 Ag N1B -139.1(3)
C16A Hg2 Ag N2A -57.5(3)
C16B Hg2 Ag N2A 124.1(3)
C16A Hg2 Ag Hg1 -25.9(2)
C16B Hg2 Ag Hg1 155.7(2)
N2B Ag N1A C7A -49.3(8)
N1B Ag N1A C7A 84.0(7)
N2A Ag N1A C7A 173.8(7)
Hg1 Ag N1A C7A 63.3(6)
Hg2 Ag N1A C7A -130.8(6)
N2B Ag N1A C8A 121.4(5)
N1B Ag N1A C8A -105.3(5)
N2A Ag N1A C8A -15.5(5)
Hg1 Ag N1A C8A -125.9(5)
Hg2 Ag N1A C8A 40.0(5)
N1A Ag N2A C10A -161.5(8)
N2B Ag N2A C10A 62.8(8)
N1B Ag N2A C10A -18.5(8)
Hg1 Ag N2A C10A -93.7(7)
Hg2 Ag N2A C10A 79.1(7)
N1A Ag N2A C9A -16.8(4)
N2B Ag N2A C9A -152.5(4)
N1B Ag N2A C9A 126.1(5)
Hg1 Ag N2A C9A 51.0(5)
Hg2 Ag N2A C9A -136.2(5)
N1A Ag N1B C7B 42.0(9)
N2B Ag N1B C7B -171.8(8)
N2A Ag N1B C7B -39.4(7)
Hg1 Ag N1B C7B 62.7(7)
Hg2 Ag N1B C7B -104.5(7)
N1A Ag N1B C8B -163.6(5)
N2B Ag N1B C8B -17.4(5)
N2A Ag N1B C8B 115.0(5)
Hg1 Ag N1B C8B -142.9(5)
Hg2 Ag N1B C8B 49.9(5)
N1A Ag N2B C10B -34.8(8)
N1B Ag N2B C10B 171.5(7)
N2A Ag N2B C10B 79.2(7)
Hg1 Ag N2B C10B -126.7(6)
Hg2 Ag N2B C10B 63.8(7)
N1A Ag N2B C9B 138.7(5)
N1B Ag N2B C9B -15.0(5)
N2A Ag N2B C9B -107.3(5)
Hg1 Ag N2B C9B 46.8(6)
Hg2 Ag N2B C9B -122.6(5)
C1B Hg1 C1A C6A -59(15)
Ag Hg1 C1A C6A 57.2(6)
C1B Hg1 C1A C2A 120(15)
Ag Hg1 C1A C2A -124.2(6)
C6A C1A C2A C3A -2.6(11)
Hg1 C1A C2A C3A 178.7(6)
C1A C2A C3A C4A 0.9(12)
C2A C3A C4A C5A 2.9(12)
C3A C4A C5A C6A -4.8(12)
C4A C5A C6A C1A 3.0(12)
C4A C5A C6A C7A -176.1(7)
C2A C1A C6A C5A 0.7(11)
Hg1 C1A C6A C5A 179.4(6)
C2A C1A C6A C7A 179.8(7)
Hg1 C1A C6A C7A -1.5(10)
C8A N1A C7A C6A 179.1(7)
Ag N1A C7A C6A -10.8(11)
C5A C6A C7A N1A 137.4(8)
C1A C6A C7A N1A -41.8(12)
C7A N1A C8A C9A -141.3(7)
Ag N1A C8A C9A 47.1(7)
C10A N2A C9A C8A -163.2(7)
Ag N2A C9A C8A 46.4(6)
N1A C8A C9A N2A -66.3(8)
C9A N2A C10A C11A 176.4(7)
Ag N2A C10A C11A -43.6(11)
N2A C10A C11A C12A 160.5(8)
N2A C10A C11A C16A -21.0(12)
C16A C11A C12A C13A 3.2(13)
C10A C11A C12A C13A -178.3(8)
C11A C12A C13A C14A -2.1(13)
C12A C13A C14A C15A 0.6(13)
C13A C14A C15A C16A -0.3(12)
C12A C11A C16A C15A -2.7(11)
C10A C11A C16A C15A 178.8(7)
C12A C11A C16A Hg2 -179.3(6)
C10A C11A C16A Hg2 2.3(10)
C14A C15A C16A C11A 1.3(12)
C14A C15A C16A Hg2 177.8(6)
C16B Hg2 C16A C11A 74(5)
Ag Hg2 C16A C11A 49.5(6)
C16B Hg2 C16A C15A -102(5)
Ag Hg2 C16A C15A -126.8(6)
C1A Hg1 C1B C2B -16(15)
Ag Hg1 C1B C2B -132.6(5)
C1A Hg1 C1B C6B 165(15)
Ag Hg1 C1B C6B 48.8(6)
C6B C1B C2B C3B 4.3(11)
Hg1 C1B C2B C3B -174.4(6)
C1B C2B C3B C4B -0.7(12)
C2B C3B C4B C5B -2.7(12)
C3B C4B C5B C6B 2.4(12)
C4B C5B C6B C1B 1.2(11)
C4B C5B C6B C7B 179.0(7)
C2B C1B C6B C5B -4.5(11)
Hg1 C1B C6B C5B 174.2(5)
C2B C1B C6B C7B 178.0(7)
Hg1 C1B C6B C7B -3.3(10)
C8B N1B C7B C6B -179.3(7)
Ag N1B C7B C6B -26.9(12)
C5B C6B C7B N1B 159.8(7)
C1B C6B C7B N1B -22.6(12)
C7B N1B C8B C9B -154.1(7)
Ag N1B C8B C9B 46.4(7)
C10B N2B C9B C8B -141.8(7)
Ag N2B C9B C8B 44.0(7)
N1B C8B C9B N2B -62.0(8)
C9B N2B C10B C11B -179.8(7)
Ag N2B C10B C11B -6.7(11)
N2B C10B C11B C16B -46.7(11)
N2B C10B C11B C12B 130.3(8)
C16B C11B C12B C13B 2.3(12)
C10B C11B C12B C13B -174.7(7)
C11B C12B C13B C14B -1.1(12)
C12B C13B C14B C15B -1.0(12)
C13B C14B C15B C16B 1.9(12)
C14B C15B C16B C11B -0.7(11)
C14B C15B C16B Hg2 178.5(6)
C12B C11B C16B C15B -1.4(11)
C10B C11B C16B C15B 175.4(7)
C12B C11B C16B Hg2 179.4(6)
C10B C11B C16B Hg2 -3.7(10)
C16A Hg2 C16B C15B -141(4)
Ag Hg2 C16B C15B -115.9(6)
C16A Hg2 C16B C11B 39(5)
Ag Hg2 C16B C11B 63.3(6)
